data_7240243
loop_
_publ_author_name
'Ahmed, Belal'
'Jo, Hongil'
'Lee, Suheon'
'Choi, Kwang-Yong'
'Ok, Kang Min'

_publ_section_title
;
 Influence of structure-directing polyhedra and heterocyclic ligands on
 the chain structures and O/F ordering in a series of zinc vanadium
 oxyfluorides
;
_journal_name_full CrystEngComm
_journal_paper_doi 10.1039/D0CE00318B
_journal_year 2020
_chemical_formula_moiety 'C16 H26 F6 N8 O3 V2 Zn'
_chemical_formula_sum 'C16 H26 F6 N8 O3 V2 Zn'
_chemical_formula_weight 659.72
_space_group_IT_number 14
_space_group_name_Hall '-P 2yn'
_space_group_name_H-M_alt 'P 1 21/n 1'
_symmetry_cell_setting monoclinic
_symmetry_Int_Tables_number 14
_symmetry_space_group_name_Hall '-P 2yn'
_symmetry_space_group_name_H-M 'P 1 21/n 1'
_atom_sites_solution_hydrogens mixed
_atom_sites_solution_primary direct
_atom_sites_solution_secondary difmap
_audit_update_record
;
2020-02-21 deposited with the CCDC.	2020-04-02 downloaded from the CCDC.
;
_cell_angle_alpha 90
_cell_angle_beta 105.65(3)
_cell_angle_gamma 90
_cell_formula_units_Z 4
_cell_length_a 9.970(2)
_cell_length_b 15.173(3)
_cell_length_c 18.460(4)
_cell_measurement_reflns_used 56601
_cell_measurement_temperature 298(2)
_cell_measurement_theta_max 33.548
_cell_measurement_theta_min 0.361
_cell_measurement_wavelength 0.63000
_cell_volume 2689.0(10)
_computing_cell_refinement 'HKL3000sm (Otwinowski & Minor, 1997)'
_computing_data_collection 'PAL BL2D-SMDC Program (Shin et. al, 2016)'
_computing_data_reduction 'HKL3000sm (Otwinowski & Minor, 1997)'
_computing_molecular_graphics 'Ortep for Windows (Farrugia, 2012)'
_computing_publication_material 'WinGX publication routines (Farrugia, 2012)'
_computing_structure_refinement 'SHELXL-2018/3 (Sheldrick, 2018)'
_computing_structure_solution 'SHELXS-2013 (Sheldrick, 2013)'
_diffrn_ambient_temperature 297.85
_diffrn_measured_fraction_theta_full 0.999
_diffrn_measured_fraction_theta_max 0.996
_diffrn_measurement_device_type 'Rayonix MX225HS CCD area detector'
_diffrn_measurement_method 'omega scan'
_diffrn_radiation_probe x-ray
_diffrn_radiation_type synchrotron
_diffrn_radiation_wavelength 0.63000
_diffrn_reflns_av_R_equivalents 0.0659
_diffrn_reflns_av_unetI/netI 0.0495
_diffrn_reflns_Laue_measured_fraction_full 0.999
_diffrn_reflns_Laue_measured_fraction_max 0.996
_diffrn_reflns_limit_h_max 14
_diffrn_reflns_limit_h_min -14
_diffrn_reflns_limit_k_max 21
_diffrn_reflns_limit_k_min -21
_diffrn_reflns_limit_l_max 26
_diffrn_reflns_limit_l_min -26
_diffrn_reflns_number 29398
_diffrn_reflns_point_group_measured_fraction_full 0.999
_diffrn_reflns_point_group_measured_fraction_max 0.996
_diffrn_reflns_theta_full 22.21
_diffrn_reflns_theta_max 26.741
_diffrn_reflns_theta_min 1.564
_diffrn_source 'PLSII 2D bending magnet'
_exptl_absorpt_coefficient_mu 1.174
_exptl_absorpt_correction_T_max 1.000
_exptl_absorpt_correction_T_min 0.897
_exptl_absorpt_correction_type empirical
_exptl_absorpt_process_details 'HKL3000sm Scalepack(Otwinowski et.al,2003)'
_exptl_crystal_colour blue
_exptl_crystal_density_diffrn 1.63
_exptl_crystal_density_method 'not measured'
_exptl_crystal_description Needle
_exptl_crystal_F_000 1328
_exptl_crystal_size_max 0.225
_exptl_crystal_size_mid 0.065
_exptl_crystal_size_min 0.021
_refine_diff_density_max 0.993
_refine_diff_density_min -0.76
_refine_diff_density_rms 0.082
_refine_ls_extinction_method none
_refine_ls_goodness_of_fit_ref 1.087
_refine_ls_hydrogen_treatment mixed
_refine_ls_matrix_type full
_refine_ls_number_constraints 0
_refine_ls_number_parameters 333
_refine_ls_number_reflns 8177
_refine_ls_number_restraints 2
_refine_ls_restrained_S_all 1.088
_refine_ls_R_factor_all 0.0559
_refine_ls_R_factor_gt 0.0437
_refine_ls_shift/su_max 0
_refine_ls_shift/su_mean 0
_refine_ls_structure_factor_coef Fsqd
_refine_ls_weighting_details 'w=1/[\s^2^(Fo^2^)+(0.0658P)^2^+0.2904P] where P=(Fo^2^+2Fc^2^)/3'
_refine_ls_weighting_scheme calc
_refine_ls_wR_factor_gt 0.1273
_refine_ls_wR_factor_ref 0.1321
_reflns_number_gt 6302
_reflns_number_total 8177
_reflns_threshold_expression 'I > 2\s(I)'
_cod_data_source_file d0ce00318b2.cif
_cod_data_source_block ccompd_2
_cod_original_sg_symbol_H-M 'P 21/n'
_cod_database_code 7240243
_shelx_estimated_absorpt_t_min 0.778
_shelx_estimated_absorpt_t_max 0.976

loop_
_symmetry_equiv_pos_as_xyz
'x, y, z'
'-x+1/2, y+1/2, -z+1/2'
'-x, -y, -z'
'x-1/2, -y-1/2, z-1/2'

loop_
_atom_site_label
_atom_site_type_symbol
_atom_site_fract_x
_atom_site_fract_y
_atom_site_fract_z
_atom_site_U_iso_or_equiv
_atom_site_adp_type
_atom_site_occupancy
_atom_site_calc_flag
_atom_site_disorder_assembly
_atom_site_disorder_group
Zn1 Zn 0.40747(2) 0.28143(2) 0.05796(2) 0.02916(9) Uani 1 d . .
V1 V -0.00345(4) 0.32964(2) 0.00443(2) 0.02731(10) Uani 1 d . .
V2 V -0.18532(4) 0.23074(3) 0.10921(3) 0.03797(12) Uani 1 d . .
C1 C 0.4625(3) 0.2001(2) -0.08195(17) 0.0500(7) Uani 1 d . .
H1 H 0.5582 0.2094 -0.0666 0.06 Uiso 1 calc . .
C2 C 0.3919(4) 0.1600(2) -0.14822(19) 0.0634(9) Uani 1 d . .
H2 H 0.4302 0.1383 -0.1853 0.076 Uiso 1 calc . .
C3 C 0.2551(3) 0.1585(2) -0.14875(16) 0.0522(7) Uani 1 d . .
C4 C 0.1289(4) 0.1217(3) -0.2039(2) 0.0829(12) Uani 1 d . .
H4A H 0.1404 0.0593 -0.2089 0.124 Uiso 1 calc . .
H4B H 0.1173 0.1495 -0.2519 0.124 Uiso 1 calc . .
H4C H 0.0482 0.1325 -0.1864 0.124 Uiso 1 calc . .
C5 C 0.4898(3) 0.1771(2) 0.20439(17) 0.0507(7) Uani 1 d . .
H5 H 0.5794 0.1641 0.2015 0.061 Uiso 1 calc . .
C6 C 0.4405(3) 0.1592(2) 0.26597(18) 0.0613(9) Uani 1 d . .
H6 H 0.4883 0.1322 0.3108 0.074 Uiso 1 calc . .
C7 C 0.3058(3) 0.1896(2) 0.24692(16) 0.0528(7) Uani 1 d . .
C8 C 0.1963(3) 0.1898(4) 0.2885(2) 0.0973(17) Uani 1 d . .
H8A H 0.1132 0.2169 0.2579 0.146 Uiso 1 calc . .
H8B H 0.2291 0.2224 0.3345 0.146 Uiso 1 calc . .
H8C H 0.1763 0.1303 0.2998 0.146 Uiso 1 calc . .
C9 C 0.3716(3) 0.47988(18) 0.06540(16) 0.0434(6) Uani 1 d . .
H9 H 0.2754 0.4792 0.0457 0.052 Uiso 1 calc . .
C10 C 0.4504(3) 0.55502(18) 0.08754(17) 0.0467(6) Uani 1 d . .
H10 H 0.4185 0.6128 0.0848 0.056 Uiso 1 calc . .
C11 C 0.5854(3) 0.52684(17) 0.11443(14) 0.0391(5) Uani 1 d . .
C12 C 0.7193(3) 0.5750(2) 0.1466(2) 0.0583(8) Uani 1 d . .
H12A H 0.7142 0.6063 0.1909 0.088 Uiso 1 calc . .
H12B H 0.7348 0.616 0.1101 0.088 Uiso 1 calc . .
H12C H 0.7947 0.5335 0.1593 0.088 Uiso 1 calc . .
C13 C -0.3024(4) 0.0489(2) 0.0391(3) 0.0749(11) Uani 1 d . .
H13 H -0.3513 0.0391 0.0747 0.09 Uiso 1 calc . .
C14 C -0.3011(4) -0.0073(2) -0.0187(3) 0.0919(15) Uani 1 d . .
H14 H -0.3483 -0.0606 -0.0295 0.11 Uiso 1 calc . .
C15 C -0.2172(5) 0.0303(2) -0.0571(3) 0.0882(13) Uani 1 d . .
C16 C -0.1710(7) 0.0032(4) -0.1245(4) 0.163(3) Uani 1 d . .
H16A H -0.1091 0.0469 -0.1348 0.244 Uiso 1 calc . .
H16B H -0.2508 -0.0024 -0.1671 0.244 Uiso 1 calc . .
H16C H -0.1235 -0.0524 -0.1148 0.244 Uiso 1 calc . .
N1 N 0.3730(2) 0.22364(13) -0.04292(12) 0.0355(4) Uani 1 d . .
N2 N 0.2463(2) 0.19811(14) -0.08510(12) 0.0390(4) Uani 1 d . .
H3 H 0.1699 0.2062 -0.0728 0.047 Uiso 1 calc . .
N3 N 0.3924(2) 0.21524(14) 0.14986(12) 0.0360(4) Uani 1 d . .
N4 N 0.2813(2) 0.22209(15) 0.17782(12) 0.0420(5) Uani 1 d . .
H7 H 0.2031 0.245 0.1536 0.05 Uiso 1 calc . .
N5 N 0.45233(19) 0.40874(13) 0.07622(11) 0.0337(4) Uani 1 d . .
N6 N 0.58373(19) 0.43886(13) 0.10604(11) 0.0341(4) Uani 1 d . .
H11 H 0.6566 0.4059 0.118 0.041 Uiso 1 calc . .
N7 N -0.2230(2) 0.12043(15) 0.03737(17) 0.0528(6) Uani 1 d . .
N8 N -0.1742(3) 0.10728(17) -0.02225(19) 0.0670(8) Uani 1 d . .
H15 H -0.1211 0.1439 -0.0369 0.08 Uiso 1 calc . .
O1 O -0.02150(19) 0.40848(11) -0.05510(10) 0.0412(4) Uani 1 d . .
O2 O -0.1608(2) 0.17261(16) 0.18274(14) 0.0656(7) Uani 1 d . .
O3 O 0.01915(19) 0.41407(11) 0.09494(10) 0.0382(4) Uani 1 d . .
F1 F 0.19423(13) 0.31279(10) 0.03487(8) 0.0384(3) Uani 1 d . .
F2 F -0.00739(16) 0.22823(9) -0.05776(9) 0.0431(4) Uani 1 d . .
F3 F 0.00468(13) 0.23956(9) 0.09748(8) 0.0365(3) Uani 1 d . .
F4 F -0.19361(13) 0.30385(9) 0.00430(8) 0.0341(3) Uani 1 d . .
F5 F -0.16564(14) 0.34905(11) 0.15158(8) 0.0445(4) Uani 1 d . .
F6 F -0.38272(13) 0.25045(11) 0.08283(9) 0.0462(4) Uani 1 d . .
H17 H -0.034(3) 0.397(2) 0.1261(15) 0.056(9) Uiso 1 d . .
H18 H 0.026(4) 0.4725(13) 0.086(2) 0.083(12) Uiso 1 d . .

loop_
_atom_site_aniso_label
_atom_site_aniso_U_11
_atom_site_aniso_U_22
_atom_site_aniso_U_33
_atom_site_aniso_U_23
_atom_site_aniso_U_13
_atom_site_aniso_U_12
Zn1 0.02942(14) 0.03128(15) 0.02923(14) 0.00188(10) 0.01212(10) -0.00416(10)
V1 0.02836(17) 0.02587(18) 0.02916(19) 0.00043(13) 0.01029(14) -0.00206(13)
V2 0.02812(19) 0.0417(2) 0.0468(3) 0.01394(18) 0.01489(17) 0.00128(16)
C1 0.0547(15) 0.0542(16) 0.0505(17) -0.0009(13) 0.0303(13) 0.0079(13)
C2 0.081(2) 0.070(2) 0.0512(18) -0.0123(16) 0.0395(16) 0.0075(18)
C3 0.0691(18) 0.0521(16) 0.0370(14) -0.0109(12) 0.0171(13) 0.0014(14)
C4 0.094(3) 0.096(3) 0.051(2) -0.033(2) 0.0066(18) -0.001(2)
C5 0.0362(12) 0.071(2) 0.0473(16) 0.0228(14) 0.0159(11) 0.0117(13)
C6 0.0471(14) 0.093(2) 0.0456(16) 0.0321(17) 0.0153(12) 0.0105(16)
C7 0.0418(13) 0.085(2) 0.0347(14) 0.0138(14) 0.0152(11) -0.0030(15)
C8 0.0537(19) 0.201(5) 0.048(2) 0.035(3) 0.0308(16) 0.009(3)
C9 0.0391(12) 0.0401(13) 0.0535(16) 0.0011(12) 0.0170(11) 0.0019(11)
C10 0.0522(14) 0.0351(13) 0.0574(17) -0.0049(12) 0.0227(13) -0.0021(12)
C11 0.0500(13) 0.0338(12) 0.0360(13) -0.0025(10) 0.0159(10) -0.0077(11)
C12 0.0579(17) 0.0492(16) 0.063(2) -0.0079(14) 0.0071(14) -0.0204(14)
C13 0.067(2) 0.0432(17) 0.117(3) 0.020(2) 0.029(2) -0.0150(16)
C14 0.086(3) 0.0346(16) 0.156(5) -0.003(2) 0.033(3) -0.0246(18)
C15 0.100(3) 0.0414(17) 0.128(4) -0.027(2) 0.040(3) -0.0256(19)
C16 0.235(8) 0.100(4) 0.193(7) -0.090(5) 0.126(6) -0.081(5)
N1 0.0402(10) 0.0375(10) 0.0333(10) -0.0026(8) 0.0175(8) 0.0005(8)
N2 0.0434(11) 0.0419(11) 0.0340(11) -0.0062(9) 0.0144(8) 0.0003(9)
N3 0.0331(9) 0.0447(11) 0.0329(10) 0.0082(8) 0.0137(8) 0.0000(8)
N4 0.0305(9) 0.0650(15) 0.0316(11) 0.0094(10) 0.0104(8) 0.0038(9)
N5 0.0339(9) 0.0305(9) 0.0383(11) -0.0006(8) 0.0126(8) -0.0041(8)
N6 0.0337(9) 0.0348(10) 0.0344(10) 0.0022(8) 0.0103(7) -0.0036(8)
N7 0.0413(11) 0.0351(11) 0.0838(19) 0.0125(12) 0.0201(12) -0.0011(10)
N8 0.0711(17) 0.0379(13) 0.101(2) -0.0164(14) 0.0393(16) -0.0214(13)
O1 0.0561(10) 0.0340(9) 0.0355(9) 0.0049(7) 0.0158(8) -0.0032(8)
O2 0.0526(11) 0.0792(16) 0.0680(15) 0.0389(13) 0.0215(10) 0.0047(11)
O3 0.0489(9) 0.0330(9) 0.0366(9) -0.0036(7) 0.0182(7) -0.0059(8)
F1 0.0265(6) 0.0455(8) 0.0450(8) -0.0025(7) 0.0128(6) -0.0053(6)
F2 0.0460(8) 0.0353(7) 0.0514(9) -0.0138(6) 0.0190(7) -0.0080(6)
F3 0.0265(6) 0.0391(7) 0.0450(8) 0.0119(6) 0.0119(5) 0.0032(6)
F4 0.0264(6) 0.0371(7) 0.0385(8) 0.0055(6) 0.0081(5) 0.0003(5)
F5 0.0421(7) 0.0563(9) 0.0389(8) 0.0002(7) 0.0175(6) -0.0003(7)
F6 0.0257(6) 0.0541(9) 0.0618(11) 0.0073(8) 0.0169(6) -0.0022(7)

loop_
_atom_type_symbol
_atom_type_description
_atom_type_scat_dispersion_real
_atom_type_scat_dispersion_imag
_atom_type_scat_source
C C 0.0021 0.0012 'International Tables Vol C Tables 4.2.6.8 and 6.1.1.4'
H H 0 0 'International Tables Vol C Tables 4.2.6.8 and 6.1.1.4'
N N 0.0044 0.0025 'International Tables Vol C Tables 4.2.6.8 and 6.1.1.4'
O O 0.008 0.0047 'International Tables Vol C Tables 4.2.6.8 and 6.1.1.4'
F F 0.0134 0.0079 'International Tables Vol C Tables 4.2.6.8 and 6.1.1.4'
V V 0.2672 0.4248 'International Tables Vol C Tables 4.2.6.8 and 6.1.1.4'
Zn Zn 0.3261 1.1614 'International Tables Vol C Tables 4.2.6.8 and 6.1.1.4'

loop_
_geom_angle_atom_site_label_1
_geom_angle_atom_site_label_2
_geom_angle_atom_site_label_3
_geom_angle
_geom_angle_site_symmetry_1
_geom_angle_site_symmetry_3
_geom_angle_publ_flag
N5 Zn1 N1 123.83(8) . . ?
N5 Zn1 N3 113.97(9) . . ?
N1 Zn1 N3 122.17(9) . . ?
N5 Zn1 F6 90.88(7) . 1_655 ?
N1 Zn1 F6 90.94(8) . 1_655 ?
N3 Zn1 F6 90.04(8) . 1_655 ?
N5 Zn1 F1 89.06(7) . . ?
N1 Zn1 F1 90.00(8) . . ?
N3 Zn1 F1 88.98(7) . . ?
F6 Zn1 F1 178.91(6) 1_655 . ?
O1 V1 F2 102.04(9) . . ?
O1 V1 F1 102.55(8) . . ?
F2 V1 F1 85.50(7) . . ?
O1 V1 F4 102.80(8) . . ?
F2 V1 F4 88.58(7) . . ?
F1 V1 F4 154.64(6) . . ?
O1 V1 O3 93.40(8) . . ?
F2 V1 O3 164.24(8) . . ?
F1 V1 O3 88.08(7) . . ?
F4 V1 O3 91.11(7) . . ?
O1 V1 F3 169.34(8) . . ?
F2 V1 F3 87.65(7) . . ?
F1 V1 F3 82.44(6) . . ?
F4 V1 F3 72.68(6) . . ?
O3 V1 F3 77.23(7) . . ?
O2 V2 F6 102.41(9) . . ?
O2 V2 F5 101.18(11) . . ?
F6 V2 F5 86.77(7) . . ?
O2 V2 F3 101.66(9) . . ?
F6 V2 F3 155.92(6) . . ?
F5 V2 F3 89.19(6) . . ?
O2 V2 N7 93.28(13) . . ?
F6 V2 N7 88.12(8) . . ?
F5 V2 N7 165.39(9) . . ?
F3 V2 N7 89.91(8) . . ?
O2 V2 F4 172.26(9) . . ?
F6 V2 F4 84.62(6) . . ?
F5 V2 F4 82.26(6) . . ?
F3 V2 F4 71.31(6) . . ?
N7 V2 F4 83.64(8) . . ?
N1 C1 C2 109.9(3) . . ?
N1 C1 H1 125 . . ?
C2 C1 H1 125 . . ?
C3 C2 C1 106.6(3) . . ?
C3 C2 H2 126.7 . . ?
C1 C2 H2 126.7 . . ?
N2 C3 C2 106.7(3) . . ?
N2 C3 C4 121.4(3) . . ?
C2 C3 C4 131.9(3) . . ?
C3 C4 H4A 109.5 . . ?
C3 C4 H4B 109.5 . . ?
H4A C4 H4B 109.5 . . ?
C3 C4 H4C 109.5 . . ?
H4A C4 H4C 109.5 . . ?
H4B C4 H4C 109.5 . . ?
N3 C5 C6 111.0(2) . . ?
N3 C5 H5 124.5 . . ?
C6 C5 H5 124.5 . . ?
C7 C6 C5 105.3(3) . . ?
C7 C6 H6 127.4 . . ?
C5 C6 H6 127.4 . . ?
N4 C7 C6 106.6(2) . . ?
N4 C7 C8 121.5(3) . . ?
C6 C7 C8 131.9(3) . . ?
C7 C8 H8A 109.5 . . ?
C7 C8 H8B 109.5 . . ?
H8A C8 H8B 109.5 . . ?
C7 C8 H8C 109.5 . . ?
H8A C8 H8C 109.5 . . ?
H8B C8 H8C 109.5 . . ?
N5 C9 C10 110.6(2) . . ?
N5 C9 H9 124.7 . . ?
C10 C9 H9 124.7 . . ?
C11 C10 C9 105.9(2) . . ?
C11 C10 H10 127 . . ?
C9 C10 H10 127 . . ?
N6 C11 C10 106.7(2) . . ?
N6 C11 C12 120.8(2) . . ?
C10 C11 C12 132.4(3) . . ?
C11 C12 H12A 109.5 . . ?
C11 C12 H12B 109.5 . . ?
H12A C12 H12B 109.5 . . ?
C11 C12 H12C 109.5 . . ?
H12A C12 H12C 109.5 . . ?
H12B C12 H12C 109.5 . . ?
N7 C13 C14 110.7(4) . . ?
N7 C13 H13 124.6 . . ?
C14 C13 H13 124.6 . . ?
C15 C14 C13 106.4(3) . . ?
C15 C14 H14 126.8 . . ?
C13 C14 H14 126.8 . . ?
N8 C15 C14 106.0(4) . . ?
N8 C15 C16 120.4(4) . . ?
C14 C15 C16 133.6(4) . . ?
C15 C16 H16A 109.5 . . ?
C15 C16 H16B 109.5 . . ?
H16A C16 H16B 109.5 . . ?
C15 C16 H16C 109.5 . . ?
H16A C16 H16C 109.5 . . ?
H16B C16 H16C 109.5 . . ?
C1 N1 N2 105.6(2) . . ?
C1 N1 Zn1 130.2(2) . . ?
N2 N1 Zn1 124.15(15) . . ?
C3 N2 N1 111.2(2) . . ?
C3 N2 H3 124.4 . . ?
N1 N2 H3 124.4 . . ?
C5 N3 N4 104.6(2) . . ?
C5 N3 Zn1 130.59(17) . . ?
N4 N3 Zn1 122.77(16) . . ?
C7 N4 N3 112.5(2) . . ?
C7 N4 H7 123.8 . . ?
N3 N4 H7 123.8 . . ?
C9 N5 N6 105.47(19) . . ?
C9 N5 Zn1 131.56(17) . . ?
N6 N5 Zn1 122.96(15) . . ?
C11 N6 N5 111.3(2) . . ?
C11 N6 H11 124.4 . . ?
N5 N6 H11 124.4 . . ?
N8 N7 C13 104.3(3) . . ?
N8 N7 V2 126.60(18) . . ?
C13 N7 V2 129.1(3) . . ?
N7 N8 C15 112.6(3) . . ?
N7 N8 H15 123.7 . . ?
C15 N8 H15 123.7 . . ?
V1 O3 H17 112(2) . . ?
V1 O3 H18 117(3) . . ?
H17 O3 H18 118(3) . . ?
V1 F1 Zn1 172.69(8) . . ?
V2 F3 V1 107.28(6) . . ?
V1 F4 V2 107.15(6) . . ?
V2 F6 Zn1 175.53(10) . 1_455 ?

loop_
_geom_bond_atom_site_label_1
_geom_bond_atom_site_label_2
_geom_bond_distance
_geom_bond_site_symmetry_2
_geom_bond_publ_flag
Zn1 N5 1.991(2) . ?
Zn1 N1 2.002(2) . ?
Zn1 N3 2.012(2) . ?
Zn1 F6 2.0711(14) 1_655 ?
Zn1 F1 2.1069(13) . ?
V1 O1 1.6013(17) . ?
V1 F2 1.9138(14) . ?
V1 F1 1.9152(13) . ?
V1 F4 1.9352(13) . ?
V1 O3 2.0690(18) . ?
V1 F3 2.1796(14) . ?
V2 O2 1.582(2) . ?
V2 F6 1.9190(14) . ?
V2 F5 1.9467(17) . ?
V2 F3 1.9684(13) . ?
V2 N7 2.105(3) . ?
V2 F4 2.2139(15) . ?
C1 N1 1.338(3) . ?
C1 C2 1.377(5) . ?
C1 H1 0.93 . ?
C2 C3 1.362(4) . ?
C2 H2 0.93 . ?
C3 N2 1.344(3) . ?
C3 C4 1.497(4) . ?
C4 H4A 0.96 . ?
C4 H4B 0.96 . ?
C4 H4C 0.96 . ?
C5 N3 1.329(3) . ?
C5 C6 1.382(4) . ?
C5 H5 0.93 . ?
C6 C7 1.373(4) . ?
C6 H6 0.93 . ?
C7 N4 1.327(3) . ?
C7 C8 1.494(4) . ?
C8 H8A 0.96 . ?
C8 H8B 0.96 . ?
C8 H8C 0.96 . ?
C9 N5 1.329(3) . ?
C9 C10 1.382(4) . ?
C9 H9 0.93 . ?
C10 C11 1.371(4) . ?
C10 H10 0.93 . ?
C11 N6 1.343(3) . ?
C11 C12 1.496(4) . ?
C12 H12A 0.96 . ?
C12 H12B 0.96 . ?
C12 H12C 0.96 . ?
C13 N7 1.349(4) . ?
C13 C14 1.369(6) . ?
C13 H13 0.93 . ?
C14 C15 1.359(6) . ?
C14 H14 0.93 . ?
C15 N8 1.347(4) . ?
C15 C16 1.496(8) . ?
C16 H16A 0.96 . ?
C16 H16B 0.96 . ?
C16 H16C 0.96 . ?
N1 N2 1.350(3) . ?
N2 H3 0.86 . ?
N3 N4 1.346(3) . ?
N4 H7 0.86 . ?
N5 N6 1.356(3) . ?
N6 H11 0.86 . ?
N7 N8 1.333(4) . ?
N8 H15 0.86 . ?
O3 H17 0.917(17) . ?
O3 H18 0.908(18) . ?
F6 Zn1 2.0710(14) 1_455 ?

loop_
_geom_hbond_atom_site_label_D
_geom_hbond_atom_site_label_H
_geom_hbond_atom_site_label_A
_geom_hbond_distance_DH
_geom_hbond_distance_HA
_geom_hbond_distance_DA
_geom_hbond_angle_DHA
_geom_hbond_site_symmetry_A
N8 H15 F2 0.86 1.82 2.675(3) 173.4 .
N2 H3 F1 0.86 2.52 2.970(3) 113.2 .
N2 H3 F2 0.86 1.89 2.747(3) 173.2 .
N4 H7 F1 0.86 2.4 2.894(3) 116.9 .
N4 H7 F3 0.86 1.97 2.769(3) 153.7 .
N6 H11 F6 0.86 2.45 2.923(3) 115.4 1_655
N6 H11 F5 0.86 1.92 2.770(3) 170.9 1_655
O3 H17 F5 0.917(17) 1.68(2) 2.550(2) 158(3) .
O3 H18 O1 0.908(18) 1.890(19) 2.793(3) 172(4) 3_565
